data_7114463
loop_
_publ_author_name
'Dalrymple, Sean A.'
'Shimizu, George K. H.'

_publ_section_title
;
 An open channel coordination framework sustained by cooperative primary
 and secondary sphere interactions
;
_journal_issue 19
_journal_name_full 'Chemical Communications'
_journal_page_first 2224
_journal_paper_doi 10.1039/b205952e
_journal_year 2002
_chemical_formula_sum 'C12 H24 Al2 O38.33 S6'
_chemical_formula_weight 1027.97
_chemical_name_systematic
; 
? 
;
_space_group_IT_number 166
_symmetry_cell_setting trigonal
_symmetry_space_group_name_Hall '-R 3 2"'
_symmetry_space_group_name_H-M 'R -3 m :H'
_atom_sites_solution_hydrogens geom
_atom_sites_solution_primary direct
_atom_sites_solution_secondary difmap
_audit_creation_method SHELXL-97
_cell_angle_alpha 90.00
_cell_angle_beta 90.00
_cell_angle_gamma 120.00
_cell_formula_units_Z 3
_cell_length_a 11.9858(17)
_cell_length_b 11.9858(17)
_cell_length_c 24.641(5)
_cell_measurement_temperature 173(2)
_cell_volume 3065.7(9)
_computing_cell_refinement 'DENZO (Nonius, 1998)'
_computing_data_collection 'COLLECT (Nonius, 1998)'
_computing_data_reduction 'DENZO (Nonius, 1998)'
_computing_publication_material 'DIAMOND 2.1 (Crystal Impact)'
_computing_structure_refinement 'SHELXL-97 (Sheldrick, 1997)'
_computing_structure_solution 'SHELXS-97 (Sheldrick, 1990)'
_diffrn_ambient_temperature 173(2)
_diffrn_measured_fraction_theta_full 0.978
_diffrn_measured_fraction_theta_max 0.978
_diffrn_measurement_device_type 'Nonius Kappa CCD'
_diffrn_measurement_method 'omega - phi scans'
_diffrn_radiation_monochromator graphite
_diffrn_radiation_source 'fine-focus sealed tube'
_diffrn_radiation_type MoK\a
_diffrn_radiation_wavelength 0.71070
_diffrn_reflns_av_R_equivalents 0.0575
_diffrn_reflns_av_sigmaI/netI 0.0433
_diffrn_reflns_limit_h_max 14
_diffrn_reflns_limit_h_min -15
_diffrn_reflns_limit_k_max 15
_diffrn_reflns_limit_k_min -14
_diffrn_reflns_limit_l_max 29
_diffrn_reflns_limit_l_min -31
_diffrn_reflns_number 5856
_diffrn_reflns_theta_full 27.47
_diffrn_reflns_theta_max 27.47
_diffrn_reflns_theta_min 3.85
_exptl_absorpt_coefficient_mu 0.494
_exptl_absorpt_correction_T_max 0.9296
_exptl_absorpt_correction_T_min 0.8864
_exptl_crystal_colour colourless
_exptl_crystal_density_diffrn 1.670
_exptl_crystal_density_method 'not measured'
_exptl_crystal_description block
_exptl_crystal_F_000 1574
_exptl_crystal_size_max 0.25
_exptl_crystal_size_mid 0.22
_exptl_crystal_size_min 0.15
_refine_diff_density_max 1.172
_refine_diff_density_min -0.730
_refine_diff_density_rms 0.122
_refine_ls_extinction_method none
_refine_ls_goodness_of_fit_ref 1.094
_refine_ls_hydrogen_treatment mixed
_refine_ls_matrix_type full
_refine_ls_number_parameters 63
_refine_ls_number_reflns 877
_refine_ls_number_restraints 0
_refine_ls_restrained_S_all 1.094
_refine_ls_R_factor_all 0.0884
_refine_ls_R_factor_gt 0.0663
_refine_ls_shift/su_max 0.000
_refine_ls_shift/su_mean 0.000
_refine_ls_structure_factor_coef Fsqd
_refine_ls_weighting_details 'calc w=1/[\s^2^(Fo^2^)+(0.1139P)^2^+12.9772P] where P=(Fo^2^+2Fc^2^)/3'
_refine_ls_weighting_scheme calc
_refine_ls_wR_factor_gt 0.1805
_refine_ls_wR_factor_ref 0.1978
_reflns_number_gt 650
_reflns_number_total 877
_reflns_threshold_expression >2sigma(I)
_cod_data_source_file b205952e.txt
_cod_data_source_block sean24a
_cod_depositor_comments
;
The following automatic conversions were performed:

'_symmetry_cell_setting' value 'Trigonal' changed to 'trigonal'
according to
/usr/data/users/saulius/automatic-downloads/retrospective/RSC/lib/dictionaries/cif_core.dic
dictionary named 'cif_core.dic' version 2.4.2 from 2011-04-26.

Automatic conversion script
Id: cif_fix_values 2281 2013-09-26 08:29:07Z andrius 
;
_cod_original_sg_symbol_H-M R-3m
_cod_database_code 7114463

loop_
_symmetry_equiv_pos_as_xyz
'x, y, z'
'-y, x-y, z'
'-x+y, -x, z'
'y, x, -z'
'x-y, -y, -z'
'-x, -x+y, -z'
'x+2/3, y+1/3, z+1/3'
'-y+2/3, x-y+1/3, z+1/3'
'-x+y+2/3, -x+1/3, z+1/3'
'y+2/3, x+1/3, -z+1/3'
'x-y+2/3, -y+1/3, -z+1/3'
'-x+2/3, -x+y+1/3, -z+1/3'
'x+1/3, y+2/3, z+2/3'
'-y+1/3, x-y+2/3, z+2/3'
'-x+y+1/3, -x+2/3, z+2/3'
'y+1/3, x+2/3, -z+2/3'
'x-y+1/3, -y+2/3, -z+2/3'
'-x+1/3, -x+y+2/3, -z+2/3'
'-x, -y, -z'
'y, -x+y, -z'
'x-y, x, -z'
'-y, -x, z'
'-x+y, y, z'
'x, x-y, z'
'-x+2/3, -y+1/3, -z+1/3'
'y+2/3, -x+y+1/3, -z+1/3'
'x-y+2/3, x+1/3, -z+1/3'
'-y+2/3, -x+1/3, z+1/3'
'-x+y+2/3, y+1/3, z+1/3'
'x+2/3, x-y+1/3, z+1/3'
'-x+1/3, -y+2/3, -z+2/3'
'y+1/3, -x+y+2/3, -z+2/3'
'x-y+1/3, x+2/3, -z+2/3'
'-y+1/3, -x+2/3, z+2/3'
'-x+y+1/3, y+2/3, z+2/3'
'x+1/3, x-y+2/3, z+2/3'

loop_
_atom_site_label
_atom_site_type_symbol
_atom_site_fract_x
_atom_site_fract_y
_atom_site_fract_z
_atom_site_U_iso_or_equiv
_atom_site_adp_type
_atom_site_occupancy
_atom_site_symmetry_multiplicity
_atom_site_calc_flag
_atom_site_refinement_flags
S1 S 0.50937(6) 0.01874(12) 0.09991(4) 0.0267(5) Uani 1 2 d S
Al1 Al 0.6667 0.3333 0.04674(13) 0.0436(9) Uani 1 6 d S
O1 O 0.5888(3) -0.0248(3) 0.07281(10) 0.0369(8) Uani 1 1 d .
O2 O 0.57882(18) 0.1576(4) 0.10893(15) 0.0408(11) Uani 1 2 d S
O3 O 0.7612(2) 0.2388(2) -0.00739(16) 0.0407(10) Uani 1 2 d S
H1A H 0.7030 0.1907 -0.0373 0.061 Uiso 0.50 1 calc PR
H1B H 0.7765 0.1800 0.0149 0.061 Uiso 0.50 1 calc PR
H1C H 0.8433 0.3066 -0.0221 0.061 Uiso 0.00 1 calc PR
C1 C 0.4013(2) -0.1975(4) 0.16635(16) 0.0149(9) Uani 1 2 d S
C2 C 0.4749(2) -0.0501(4) 0.16640(18) 0.0218(10) Uani 1 2 d S
H2A H 0.5570 -0.0193 0.1862 0.033 Uiso 0.50 1 calc PR
H2B H 0.4236 -0.0193 0.1862 0.033 Uiso 0.50 1 calc PR
O4S O 0.8167(3) 0.1833(3) 0.07720(17) 0.0474(12) Uani 1 2 d S
O5S O 0.8100(5) 0.1900(5) 0.1690(5) 0.062(3) Uiso 0.50 2 d SP
O6S O 0.9166(9) 0.0834(9) 0.0406(7) 0.060(4) Uiso 0.30 2 d SP
O7S O 0.6933(7) 0.3067(7) 0.2165(7) 0.061(5) Uiso 0.30 2 d SP
O8S O 0.7351(19) 0.0464(17) 0.0073(8) 0.041(5) Uiso 0.15 1 d P

loop_
_atom_site_aniso_label
_atom_site_aniso_U_11
_atom_site_aniso_U_22
_atom_site_aniso_U_33
_atom_site_aniso_U_23
_atom_site_aniso_U_13
_atom_site_aniso_U_12
S1 0.0364(7) 0.0171(7) 0.0202(6) 0.0019(4) 0.0009(2) 0.0086(3)
Al1 0.0461(13) 0.0461(13) 0.0386(17) 0.000 0.000 0.0230(6)
O1 0.0495(18) 0.0333(15) 0.0252(13) 0.0031(11) 0.0086(11) 0.0187(13)
O2 0.061(2) 0.0161(19) 0.030(2) 0.0051(14) 0.0025(7) 0.0080(9)
O3 0.0450(18) 0.0450(18) 0.034(2) -0.0027(9) 0.0027(9) 0.024(2)
C1 0.0160(16) 0.014(2) 0.0142(18) 0.0003(15) 0.0002(7) 0.0068(10)
C2 0.0270(19) 0.013(2) 0.020(2) -0.0014(17) -0.0007(8) 0.0067(11)
O4S 0.0431(18) 0.0431(18) 0.040(2) 0.0069(11) -0.0069(11) 0.009(2)

loop_
_atom_type_symbol
_atom_type_description
_atom_type_scat_dispersion_real
_atom_type_scat_dispersion_imag
_atom_type_scat_source
C C 0.0033 0.0016 'International Tables Vol C Tables 4.2.6.8 and 6.1.1.4'
H H 0.0000 0.0000 'International Tables Vol C Tables 4.2.6.8 and 6.1.1.4'
O O 0.0106 0.0060 'International Tables Vol C Tables 4.2.6.8 and 6.1.1.4'
Al Al 0.0645 0.0514 'International Tables Vol C Tables 4.2.6.8 and 6.1.1.4'
S S 0.1246 0.1234 'International Tables Vol C Tables 4.2.6.8 and 6.1.1.4'

loop_
_geom_angle_atom_site_label_1
_geom_angle_atom_site_label_2
_geom_angle_atom_site_label_3
_geom_angle
_geom_angle_site_symmetry_1
_geom_angle_site_symmetry_3
O1 S1 O1 112.8(2) 23_655 .
O1 S1 O2 112.12(14) 23_655 .
O1 S1 O2 112.12(14) . .
O1 S1 C2 107.22(13) 23_655 .
O1 S1 C2 107.22(13) . .
O2 S1 C2 104.8(2) . .
O3 Al1 O3 91.51(17) . 3_665
O3 Al1 O3 91.51(17) . 2_655
O3 Al1 O3 91.51(17) 3_665 2_655
O3 Al1 O2 92.57(10) . 2_655
O3 Al1 O2 174.15(19) 3_665 2_655
O3 Al1 O2 92.57(10) 2_655 2_655
O3 Al1 O2 92.57(10) . .
O3 Al1 O2 92.57(10) 3_665 .
O3 Al1 O2 174.15(19) 2_655 .
O2 Al1 O2 83.06(16) 2_655 .
O3 Al1 O2 174.15(19) . 3_665
O3 Al1 O2 92.57(10) 3_665 3_665
O3 Al1 O2 92.57(10) 2_655 3_665
O2 Al1 O2 83.06(16) 2_655 3_665
O2 Al1 O2 83.06(16) . 3_665
S1 O2 Al1 131.2(2) . .
C1 C1 C1 119.989(14) 26 27_445
C1 C1 C2 119.997(6) 26 .
C1 C1 C2 119.995(6) 27_445 .
C1 C2 S1 113.5(3) . .
O7S O7S O7S 60.000(4) 2_655 3_665

loop_
_geom_bond_atom_site_label_1
_geom_bond_atom_site_label_2
_geom_bond_distance
_geom_bond_site_symmetry_2
S1 O1 1.457(3) 23_655
S1 O1 1.457(3) .
S1 O2 1.459(4) .
S1 C2 1.788(5) .
Al1 O3 2.374(5) .
Al1 O3 2.374(5) 3_665
Al1 O3 2.374(5) 2_655
Al1 O2 2.382(4) 2_655
Al1 O2 2.382(4) .
Al1 O2 2.382(4) 3_665
C1 C1 1.410(4) 26
C1 C1 1.410(4) 27_445
C1 C2 1.530(6) .
O5S O5S 0.973(19) 25_655
O7S O7S 0.96(3) 2_655
O7S O7S 0.96(3) 3_665
O8S O8S 1.03(3) 5

loop_
_geom_hbond_atom_site_label_D
_geom_hbond_atom_site_label_H
_geom_hbond_atom_site_label_A
_geom_hbond_distance_DH
_geom_hbond_distance_HA
_geom_hbond_distance_DA
_geom_hbond_angle_DHA
_geom_hbond_site_symmetry_A
O3 H1A O1 0.98 1.93 2.787(4) 144.2 5
O3 H1B O8S 0.98 1.43 2.196(19) 130.1 .
O3 H1B O4S 0.98 1.60 2.381(6) 132.9 .
O3 H1B O8S 0.98 2.43 3.076(18) 122.9 5
O3 H1B O6S 0.98 2.55 3.436(19) 150.2 .
O3 H1C O1 0.98 1.86 2.787(4) 156.6 20_665
O3 H1C O8S 0.98 2.43 3.076(19) 122.7 20_665

loop_
_geom_torsion_atom_site_label_1
_geom_torsion_atom_site_label_2
_geom_torsion_atom_site_label_3
_geom_torsion_atom_site_label_4
_geom_torsion
_geom_torsion_site_symmetry_1
O1 S1 O2 Al1 -64.03(15) 23_655
O1 S1 O2 Al1 64.03(15) .
C2 S1 O2 Al1 180.0 .
O3 Al1 O2 S1 -45.81(8) .
O3 Al1 O2 S1 45.81(8) 3_665
O3 Al1 O2 S1 180.000(5) 2_655
O2 Al1 O2 S1 -138.09(7) 2_655
O2 Al1 O2 S1 138.09(7) 3_665
C1 C1 C2 S1 90.8(5) 26
C1 C1 C2 S1 -90.8(5) 27_445
O1 S1 C2 C1 60.69(14) 23_655
O1 S1 C2 C1 -60.69(14) .
O2 S1 C2 C1 180.0 .
